data_7717276
loop_
_publ_author_name
'Kracht, Felix'
'Stuhl, Christoph'
'Maichle-M&#xf6;ssmer, C&#xe4;cilia'
'Anwander, Reiner'

_publ_section_title
;
 Reactivity of Mg(AlMe<sub>4</sub>)<sub>2</sub> towards neutral
 tris(pyrazolyl)alkanes.
;
_journal_issue 48
_journal_name_full 'Dalton transactions (Cambridge, England : 2003)'
_journal_page_first 19280
_journal_page_last 19291
_journal_paper_doi 10.1039/d4dt02722a
_journal_volume 53
_journal_year 2024
_chemical_formula_sum 'C89.5 H112 Al2 Mg N12'
_chemical_formula_weight 1434.17
_chemical_properties_physical Air-sensitive,Moisture-sensitive
_space_group_crystal_system tetragonal
_space_group_IT_number 122
_space_group_name_Hall 'I -4 2bw'
_space_group_name_H-M_alt 'I -4 2 d'
_atom_sites_solution_hydrogens geom
_audit_creation_method SHELXL-2014/7
_audit_update_record
;
2024-09-24 deposited with the CCDC.	2024-10-21 downloaded from the CCDC.
;
_cell_angle_alpha 90
_cell_angle_beta 90
_cell_angle_gamma 90
_cell_formula_units_Z 8
_cell_length_a 34.119(3)
_cell_length_b 34.119(3)
_cell_length_c 15.6274(12)
_cell_measurement_reflns_used 9927
_cell_measurement_temperature 100(2)
_cell_measurement_theta_max 24.76
_cell_measurement_theta_min 3.4695
_cell_volume 18192(3)
_computing_cell_refinement 'SAINT V8.37A (Bruker AXS Inc., 2015)'
_computing_data_collection 'Bruker Apex3'
_computing_data_reduction 'SAINT V8.37A (Bruker AXS Inc., 2015)'
_computing_molecular_graphics 'Bruker SHELXTL'
_computing_publication_material 'Bruker SHELXTL'
_computing_structure_refinement 'SHELXL-2014/7 (Sheldrick, 2014)'
_computing_structure_solution 'XT, VERSION 2014/5'
_diffrn_ambient_temperature 100(2)
_diffrn_measured_fraction_theta_full 0.992
_diffrn_measured_fraction_theta_max 0.993
_diffrn_measurement_device_type 'Smart Apex III Duo'
_diffrn_measurement_method omega/phi-scans
_diffrn_radiation_type MoK\a
_diffrn_radiation_wavelength 0.71073
_diffrn_reflns_av_R_equivalents 0.0670
_diffrn_reflns_av_unetI/netI 0.0487
_diffrn_reflns_Laue_measured_fraction_full 0.992
_diffrn_reflns_Laue_measured_fraction_max 0.993
_diffrn_reflns_limit_h_max 35
_diffrn_reflns_limit_h_min -45
_diffrn_reflns_limit_k_max 42
_diffrn_reflns_limit_k_min -45
_diffrn_reflns_limit_l_max 20
_diffrn_reflns_limit_l_min -20
_diffrn_reflns_number 77626
_diffrn_reflns_point_group_measured_fraction_full 0.995
_diffrn_reflns_point_group_measured_fraction_max 0.995
_diffrn_reflns_theta_full 25.242
_diffrn_reflns_theta_max 28.350
_diffrn_reflns_theta_min 3.470
_diffrn_source Imus-tube
_exptl_absorpt_coefficient_mu 0.086
_exptl_absorpt_correction_T_max 0.7457
_exptl_absorpt_correction_T_min 0.6664
_exptl_absorpt_correction_type numerical
_exptl_absorpt_process_details SADABS
_exptl_crystal_colour colorless
_exptl_crystal_density_diffrn 1.047
_exptl_crystal_description plate
_exptl_crystal_F_000 6168
_exptl_crystal_size_max 0.263
_exptl_crystal_size_mid 0.259
_exptl_crystal_size_min 0.196
_refine_diff_density_max 0.455
_refine_diff_density_min -0.236
_refine_diff_density_rms 0.050
_refine_ls_abs_structure_details
;
 Flack x determined using 3423 quotients [(I+)-(I-)]/[(I+)+(I-)]
 (Parsons, Flack and Wagner, Acta Cryst. B69 (2013) 249-259).
;
_refine_ls_abs_structure_Flack -0.05(5)
_refine_ls_extinction_method none
_refine_ls_goodness_of_fit_ref 1.044
_refine_ls_hydrogen_treatment constr
_refine_ls_matrix_type full
_refine_ls_number_parameters 551
_refine_ls_number_reflns 11311
_refine_ls_number_restraints 129
_refine_ls_restrained_S_all 1.050
_refine_ls_R_factor_all 0.0774
_refine_ls_R_factor_gt 0.0570
_refine_ls_shift/su_max 0.001
_refine_ls_shift/su_mean 0.000
_refine_ls_structure_factor_coef Fsqd
_refine_ls_weighting_details 'w=1/[\s^2^(Fo^2^)+(0.0733P)^2^+8.5858P] where P=(Fo^2^+2Fc^2^)/3'
_refine_ls_weighting_scheme calc
_refine_ls_wR_factor_gt 0.1290
_refine_ls_wR_factor_ref 0.1392
_reflns_Friedel_coverage 0.875
_reflns_Friedel_fraction_full 0.998
_reflns_Friedel_fraction_max 0.997
_reflns_number_gt 8977
_reflns_number_total 11311
_reflns_threshold_expression 'I > 2\s(I)'
_cod_data_source_file d4dt02722a2.cif
_cod_data_source_block 4_mo_CS243_0m_sq
_cod_depositor_comments 'Adding full bibliography for 7717265--7717276.cif.'
_cod_original_formula_sum 'C89.50 H112 Al2 Mg N12'
_cod_database_code 7717276
_shelx_shelxl_version_number 2014/7
_shelx_space_group_comment
;
The symmetry employed for this shelxl refinement is uniquely defined
by the following loop, which should always be used as a source of
symmetry information in preference to the above space-group names.
They are only intended as comments.
;
_shelx_estimated_absorpt_t_min 0.978
_shelx_estimated_absorpt_t_max 0.983

loop_
_space_group_symop_operation_xyz
'x, y, z'
'y, -x, -z'
'-y, x, -z'
'x+1/2, -y, -z+3/4'
'-x+1/2, y, -z+3/4'
'-x, -y, z'
'-y+1/2, -x, z+3/4'
'y+1/2, x, z+3/4'
'x+1/2, y+1/2, z+1/2'
'y+1/2, -x+1/2, -z+1/2'
'-y+1/2, x+1/2, -z+1/2'
'x+1, -y+1/2, -z+5/4'
'-x+1, y+1/2, -z+5/4'
'-x+1/2, -y+1/2, z+1/2'
'-y+1, -x+1/2, z+5/4'
'y+1, x+1/2, z+5/4'

loop_
_atom_site_label
_atom_site_type_symbol
_atom_site_fract_x
_atom_site_fract_y
_atom_site_fract_z
_atom_site_U_iso_or_equiv
_atom_site_adp_type
_atom_site_occupancy
_atom_site_site_symmetry_order
_atom_site_calc_flag
_atom_site_refinement_flags_posn
_atom_site_refinement_flags_adp
_atom_site_refinement_flags_occupancy
_atom_site_disorder_assembly
_atom_site_disorder_group
Al01 Al 0.48658(3) 0.72570(3) 0.96660(5) 0.0293(2) Uani 1 1 d . . . . .
Mg02 Mg 0.48507(4) 0.7500 0.6250 0.0208(3) Uani 1 2 d S T P . .
N1 N 0.52428(7) 0.75011(8) 0.79875(13) 0.0232(5) Uani 1 1 d . . . . .
N2 N 0.53217(8) 0.76450(7) 0.71788(14) 0.0221(5) Uani 1 1 d . . . . .
N3 N 0.45542(8) 0.76348(8) 0.80557(14) 0.0235(5) Uani 1 1 d . . . . .
N4 N 0.44445(7) 0.77337(7) 0.72300(14) 0.0224(5) Uani 1 1 d . . . . .
N5 N 0.47838(8) 0.69806(8) 0.78245(14) 0.0253(5) Uani 1 1 d . . . . .
N6 N 0.47960(8) 0.69344(7) 0.69451(14) 0.0239(5) Uani 1 1 d . . . . .
C1 C 0.56941(9) 0.77676(9) 0.72060(17) 0.0230(6) Uani 1 1 d . . . . .
C2 C 0.58578(9) 0.76930(10) 0.80177(18) 0.0276(7) Uani 1 1 d . . . . .
H2 H 0.6118 0.7746 0.8200 0.033 Uiso 1 1 calc R U . . .
C3 C 0.55634(9) 0.75283(10) 0.84854(18) 0.0279(7) Uani 1 1 d . . . . .
H3 H 0.5582 0.7447 0.9065 0.033 Uiso 1 1 calc R U . . .
C4 C 0.59083(10) 0.79639(9) 0.64989(17) 0.0249(6) Uani 1 1 d . . . . .
C5 C 0.57211(10) 0.81606(10) 0.58370(18) 0.0267(7) Uani 1 1 d . . . . .
H5 H 0.5444 0.8189 0.5849 0.032 Uiso 1 1 calc R U . . .
C6 C 0.59321(11) 0.83172(10) 0.51552(19) 0.0310(7) Uani 1 1 d . . . . .
H6 H 0.5796 0.8450 0.4712 0.037 Uiso 1 1 calc R U . . .
C7 C 0.63347(11) 0.82841(10) 0.5108(2) 0.0326(8) Uani 1 1 d . . . . .
C8 C 0.65242(11) 0.81036(11) 0.5795(2) 0.0340(8) Uani 1 1 d . . . . .
H8 H 0.6802 0.8089 0.5796 0.041 Uiso 1 1 calc R U . . .
C9 C 0.63176(10) 0.79440(10) 0.64781(19) 0.0295(7) Uani 1 1 d . . . . .
H9 H 0.6455 0.7821 0.6933 0.035 Uiso 1 1 calc R U . . .
C10 C 0.65708(12) 0.84181(13) 0.4324(2) 0.0432(9) Uani 1 1 d . . . . .
C11 C 0.67200(19) 0.80514(17) 0.3849(3) 0.0755(16) Uani 1 1 d . . . . .
H11A H 0.6887 0.8132 0.3370 0.113 Uiso 1 1 calc R U . . .
H11B H 0.6496 0.7902 0.3630 0.113 Uiso 1 1 calc R U . . .
H11C H 0.6871 0.7887 0.4244 0.113 Uiso 1 1 calc R U . . .
C12 C 0.63148(15) 0.86400(15) 0.3680(2) 0.0580(13) Uani 1 1 d . . . . .
H12A H 0.6472 0.8708 0.3176 0.087 Uiso 1 1 calc R U . . .
H12B H 0.6214 0.8880 0.3946 0.087 Uiso 1 1 calc R U . . .
H12C H 0.6095 0.8474 0.3505 0.087 Uiso 1 1 calc R U . . .
C13 C 0.69117(15) 0.86715(17) 0.4580(2) 0.0645(15) Uani 1 1 d . . . . .
H13A H 0.7048 0.8764 0.4066 0.097 Uiso 1 1 calc R U . . .
H13B H 0.7093 0.8519 0.4934 0.097 Uiso 1 1 calc R U . . .
H13C H 0.6816 0.8897 0.4907 0.097 Uiso 1 1 calc R U . . .
C14 C 0.41363(9) 0.79752(9) 0.73168(17) 0.0247(6) Uani 1 1 d . . . . .
C15 C 0.40505(10) 0.80353(10) 0.81913(19) 0.0302(7) Uani 1 1 d . . . . .
H15 H 0.3849 0.8194 0.8427 0.036 Uiso 1 1 calc R U . . .
C16 C 0.43205(10) 0.78163(10) 0.86246(18) 0.0292(7) Uani 1 1 d . . . . .
H16 H 0.4340 0.7796 0.9229 0.035 Uiso 1 1 calc R U . . .
C17 C 0.39150(9) 0.81559(9) 0.66101(18) 0.0248(6) Uani 1 1 d . . . . .
C18 C 0.39015(10) 0.79948(10) 0.57898(18) 0.0291(7) Uani 1 1 d . . . . .
H18 H 0.4020 0.7747 0.5686 0.035 Uiso 1 1 calc R U . . .
C19 C 0.37176(10) 0.81920(11) 0.51209(19) 0.0332(8) Uani 1 1 d . . . . .
H19 H 0.3715 0.8076 0.4568 0.040 Uiso 1 1 calc R U . . .
C20 C 0.35391(10) 0.85493(11) 0.52392(19) 0.0320(7) Uani 1 1 d . . . . .
C21 C 0.35318(10) 0.86968(10) 0.6074(2) 0.0317(7) Uani 1 1 d . . . . .
H21 H 0.3397 0.8935 0.6184 0.038 Uiso 1 1 calc R U . . .
C22 C 0.37160(10) 0.85049(10) 0.67455(19) 0.0301(7) Uani 1 1 d . . . . .
H22 H 0.3706 0.8614 0.7305 0.036 Uiso 1 1 calc R U . . .
C23 C 0.33629(12) 0.87934(12) 0.4508(2) 0.0412(9) Uani 1 1 d . . . . .
C24 C 0.34407(18) 0.86110(17) 0.3641(2) 0.0737(17) Uani 1 1 d . . . . .
H24A H 0.3348 0.8788 0.3191 0.111 Uiso 1 1 calc R U . . .
H24B H 0.3302 0.8360 0.3600 0.111 Uiso 1 1 calc R U . . .
H24C H 0.3723 0.8567 0.3573 0.111 Uiso 1 1 calc R U . . .
C25 C 0.35503(15) 0.92066(15) 0.4527(3) 0.0601(12) Uani 1 1 d . . . . .
H25A H 0.3447 0.9363 0.4053 0.090 Uiso 1 1 calc R U . . .
H25B H 0.3835 0.9183 0.4471 0.090 Uiso 1 1 calc R U . . .
H25C H 0.3487 0.9335 0.5071 0.090 Uiso 1 1 calc R U . . .
C26 C 0.29228(12) 0.88358(14) 0.4641(2) 0.0492(11) Uani 1 1 d . . . . .
H26A H 0.2812 0.8996 0.4180 0.074 Uiso 1 1 calc R U . . .
H26B H 0.2873 0.8962 0.5193 0.074 Uiso 1 1 calc R U . . .
H26C H 0.2800 0.8576 0.4634 0.074 Uiso 1 1 calc R U . . .
C27 C 0.47366(10) 0.65497(9) 0.68053(18) 0.0262(7) Uani 1 1 d . . . . .
C28 C 0.46813(11) 0.63521(10) 0.75855(19) 0.0339(8) Uani 1 1 d . . . . .
H28 H 0.4632 0.6080 0.7663 0.041 Uiso 1 1 calc R U . . .
C29 C 0.47123(11) 0.66299(10) 0.82070(19) 0.0317(7) Uani 1 1 d . . . . .
H29 H 0.4688 0.6586 0.8805 0.038 Uiso 1 1 calc R U . . .
C30 C 0.47292(10) 0.63545(9) 0.59576(18) 0.0271(7) Uani 1 1 d . . . . .
C31 C 0.45015(10) 0.60232(10) 0.5850(2) 0.0309(7) Uani 1 1 d . . . . .
H31 H 0.4357 0.5924 0.6323 0.037 Uiso 1 1 calc R U . . .
C32 C 0.44782(10) 0.58317(10) 0.5068(2) 0.0319(7) Uani 1 1 d . . . . .
H32 H 0.4321 0.5603 0.5016 0.038 Uiso 1 1 calc R U . . .
C33 C 0.46840(10) 0.59714(10) 0.4354(2) 0.0300(7) Uani 1 1 d . . . . .
C34 C 0.49205(10) 0.62973(10) 0.44751(19) 0.0296(7) Uani 1 1 d . . . . .
H34 H 0.5069 0.6394 0.4007 0.036 Uiso 1 1 calc R U . . .
C35 C 0.49470(10) 0.64851(9) 0.52549(19) 0.0280(7) Uani 1 1 d . . . . .
H35 H 0.5115 0.6706 0.5315 0.034 Uiso 1 1 calc R U . . .
C36 C 0.46484(11) 0.57790(11) 0.3465(2) 0.0377(8) Uani 1 1 d . . . . .
C37A C 0.50508(16) 0.56414(19) 0.3162(3) 0.0475(16) Uani 0.749(8) 1 d . U P A 1
H37A H 0.5025 0.5510 0.2607 0.071 Uiso 0.749(8) 1 calc R U P A 1
H37B H 0.5161 0.5458 0.3580 0.071 Uiso 0.749(8) 1 calc R U P A 1
H37C H 0.5225 0.5868 0.3103 0.071 Uiso 0.749(8) 1 calc R U P A 1
C38A C 0.43637(17) 0.54402(19) 0.3440(3) 0.0420(14) Uani 0.749(8) 1 d . U P A 1
H38A H 0.4343 0.5342 0.2852 0.063 Uiso 0.749(8) 1 calc R U P A 1
H38B H 0.4106 0.5529 0.3637 0.063 Uiso 0.749(8) 1 calc R U P A 1
H38C H 0.4458 0.5230 0.3814 0.063 Uiso 0.749(8) 1 calc R U P A 1
C39A C 0.4500(2) 0.60904(17) 0.2815(3) 0.0494(16) Uani 0.749(8) 1 d . U P A 1
H39A H 0.4493 0.5975 0.2240 0.074 Uiso 0.749(8) 1 calc R U P A 1
H39B H 0.4678 0.6316 0.2816 0.074 Uiso 0.749(8) 1 calc R U P A 1
H39C H 0.4236 0.6176 0.2977 0.074 Uiso 0.749(8) 1 calc R U P A 1
C37B C 0.4807(8) 0.5333(6) 0.3637(13) 0.075(7) Uani 0.251(8) 1 d . U P A 2
H37D H 0.4791 0.5181 0.3105 0.112 Uiso 0.251(8) 1 calc R U P A 2
H37E H 0.4644 0.5208 0.4076 0.112 Uiso 0.251(8) 1 calc R U P A 2
H37F H 0.5079 0.5342 0.3833 0.112 Uiso 0.251(8) 1 calc R U P A 2
C38B C 0.4226(7) 0.5704(9) 0.3328(12) 0.075(7) Uani 0.251(8) 1 d . U P A 2
H38D H 0.4078 0.5793 0.3829 0.112 Uiso 0.251(8) 1 calc R U P A 2
H38E H 0.4183 0.5422 0.3245 0.112 Uiso 0.251(8) 1 calc R U P A 2
H38F H 0.4137 0.5846 0.2819 0.112 Uiso 0.251(8) 1 calc R U P A 2
C39B C 0.4876(7) 0.5955(6) 0.2836(10) 0.060(6) Uani 0.251(8) 1 d . U P A 2
H39D H 0.4853 0.5806 0.2303 0.090 Uiso 0.251(8) 1 calc R U P A 2
H39E H 0.5150 0.5960 0.3020 0.090 Uiso 0.251(8) 1 calc R U P A 2
H39F H 0.4784 0.6224 0.2741 0.090 Uiso 0.251(8) 1 calc R U P A 2
C01 C 0.48595(9) 0.73508(9) 0.82673(17) 0.0228(6) Uani 1 1 d . . . . .
C02 C 0.49869(12) 0.77794(12) 1.0165(2) 0.0387(9) Uani 1 1 d . . . . .
H02A H 0.5203 0.7754 1.0574 0.058 Uiso 1 1 calc R U . . .
H02B H 0.4755 0.7881 1.0459 0.058 Uiso 1 1 calc R U . . .
H02C H 0.5063 0.7960 0.9707 0.058 Uiso 1 1 calc R U . . .
C03 C 0.52814(12) 0.68568(12) 0.9884(2) 0.0445(9) Uani 1 1 d . . . . .
H03A H 0.5177 0.6650 1.0256 0.067 Uiso 1 1 calc R U . . .
H03B H 0.5506 0.6982 1.0164 0.067 Uiso 1 1 calc R U . . .
H03C H 0.5365 0.6742 0.9340 0.067 Uiso 1 1 calc R U . . .
C04 C 0.43319(11) 0.70651(12) 0.9950(2) 0.0392(8) Uani 1 1 d . . . . .
H04A H 0.4217 0.7233 1.0394 0.059 Uiso 1 1 calc R U . . .
H04B H 0.4348 0.6795 1.0161 0.059 Uiso 1 1 calc R U . . .
H04C H 0.4167 0.7073 0.9437 0.059 Uiso 1 1 calc R U . . .
C100 C 0.2544(4) 0.2281(4) 0.0288(7) 0.059(3) Uani 0.25 1 d G U P B -1
C101 C 0.2574(4) 0.2119(3) 0.1102(9) 0.066(4) Uani 0.25 1 d DG U P B -1
H101 H 0.2561 0.1843 0.1174 0.079 Uiso 0.25 1 calc R U P B -1
C102 C 0.2623(4) 0.2361(4) 0.1809(6) 0.062(4) Uani 0.25 1 d G U P B -1
H102 H 0.2643 0.2251 0.2365 0.075 Uiso 0.25 1 calc R U P B -1
C103 C 0.2642(4) 0.2765(4) 0.1703(7) 0.087(5) Uani 0.25 1 d G U P B -1
H103 H 0.2675 0.2931 0.2186 0.105 Uiso 0.25 1 calc R U P B -1
C104 C 0.2612(4) 0.2927(3) 0.0889(9) 0.056(3) Uani 0.25 1 d G U P B -1
H104 H 0.2625 0.3203 0.0817 0.067 Uiso 0.25 1 calc R U P B -1
C105 C 0.2563(4) 0.2685(4) 0.0182(6) 0.070(4) Uani 0.25 1 d DG U P B -1
H105 H 0.2543 0.2796 -0.0374 0.084 Uiso 0.25 1 calc R U P B -1
C107 C 0.2466(5) 0.2094(6) -0.0667(11) 0.060(4) Uani 0.25 1 d D U P B -1
H10A H 0.2571 0.2271 -0.1104 0.091 Uiso 0.25 1 calc R U P B -1
H10B H 0.2184 0.2060 -0.0756 0.091 Uiso 0.25 1 calc R U P B -1
H10C H 0.2597 0.1839 -0.0711 0.091 Uiso 0.25 1 calc R U P B -1

loop_
_atom_site_aniso_label
_atom_site_aniso_U_11
_atom_site_aniso_U_22
_atom_site_aniso_U_33
_atom_site_aniso_U_23
_atom_site_aniso_U_13
_atom_site_aniso_U_12
Al01 0.0338(6) 0.0387(6) 0.0152(4) 0.0068(4) 0.0004(4) -0.0005(5)
Mg02 0.0260(7) 0.0216(7) 0.0147(5) 0.0033(5) 0.000 0.000
N1 0.0280(13) 0.0288(13) 0.0130(9) 0.0054(9) 0.0002(9) -0.0001(12)
N2 0.0297(14) 0.0222(13) 0.0145(10) 0.0040(9) 0.0015(9) 0.0004(11)
N3 0.0283(14) 0.0273(14) 0.0148(10) 0.0044(9) -0.0005(9) 0.0007(11)
N4 0.0283(14) 0.0252(13) 0.0137(9) 0.0052(9) -0.0011(9) 0.0001(11)
N5 0.0329(15) 0.0267(14) 0.0162(10) 0.0048(9) 0.0000(10) -0.0004(11)
N6 0.0316(15) 0.0252(14) 0.0150(10) 0.0038(9) -0.0005(9) -0.0016(11)
C1 0.0276(16) 0.0221(15) 0.0194(12) 0.0001(11) -0.0005(11) 0.0000(13)
C2 0.0242(16) 0.0388(19) 0.0200(13) 0.0005(12) -0.0010(11) -0.0040(14)
C3 0.0296(17) 0.0366(18) 0.0175(11) 0.0038(12) -0.0010(11) -0.0013(15)
C4 0.0325(18) 0.0231(16) 0.0191(12) -0.0014(11) 0.0041(11) -0.0052(13)
C5 0.0278(17) 0.0302(17) 0.0222(13) 0.0005(12) 0.0021(11) -0.0041(14)
C6 0.041(2) 0.0326(18) 0.0192(13) 0.0041(12) 0.0011(13) -0.0059(15)
C7 0.041(2) 0.0290(18) 0.0282(15) -0.0017(13) 0.0083(13) -0.0096(15)
C8 0.0308(18) 0.040(2) 0.0314(15) -0.0007(14) 0.0073(13) -0.0070(15)
C9 0.0348(19) 0.0291(17) 0.0247(13) -0.0001(12) 0.0025(12) -0.0031(15)
C10 0.048(2) 0.052(2) 0.0302(16) 0.0019(15) 0.0120(15) -0.0143(19)
C11 0.099(4) 0.082(4) 0.046(2) -0.015(2) 0.035(3) -0.019(3)
C12 0.071(3) 0.075(3) 0.0282(17) 0.0084(19) 0.0039(18) -0.029(3)
C13 0.065(3) 0.097(4) 0.0313(18) 0.006(2) 0.0068(18) -0.043(3)
C14 0.0278(16) 0.0269(16) 0.0194(13) 0.0021(11) 0.0000(11) 0.0010(13)
C15 0.0318(18) 0.0366(19) 0.0223(13) 0.0008(12) 0.0032(12) 0.0057(14)
C16 0.0326(17) 0.0370(19) 0.0178(12) 0.0009(12) 0.0022(12) 0.0047(15)
C17 0.0226(16) 0.0301(17) 0.0218(12) 0.0030(12) 0.0007(11) 0.0023(14)
C18 0.0336(18) 0.0317(18) 0.0219(13) 0.0022(12) -0.0001(12) 0.0073(15)
C19 0.0370(19) 0.044(2) 0.0185(13) 0.0000(12) -0.0011(12) 0.0117(16)
C20 0.0307(18) 0.043(2) 0.0223(13) 0.0042(13) 0.0004(12) 0.0091(15)
C21 0.0310(18) 0.0330(18) 0.0311(15) 0.0017(13) -0.0016(13) 0.0110(15)
C22 0.0321(18) 0.0342(18) 0.0239(13) -0.0011(12) -0.0016(12) 0.0055(15)
C23 0.046(2) 0.052(2) 0.0249(14) 0.0048(14) -0.0023(14) 0.0200(19)
C24 0.104(4) 0.096(4) 0.0213(16) 0.008(2) -0.002(2) 0.059(3)
C25 0.060(3) 0.064(3) 0.056(3) 0.023(2) -0.011(2) 0.009(2)
C26 0.049(2) 0.070(3) 0.0287(16) -0.0013(17) -0.0107(16) 0.021(2)
C27 0.0329(18) 0.0213(15) 0.0245(13) 0.0050(11) -0.0008(12) 0.0005(14)
C28 0.049(2) 0.0229(17) 0.0295(15) 0.0085(12) 0.0046(14) -0.0025(15)
C29 0.044(2) 0.0272(17) 0.0241(13) 0.0116(12) 0.0035(13) 0.0000(15)
C30 0.0329(18) 0.0208(16) 0.0276(13) 0.0016(11) -0.0008(12) 0.0024(14)
C31 0.0318(18) 0.0263(17) 0.0346(16) 0.0020(13) 0.0021(13) -0.0026(14)
C32 0.0320(18) 0.0228(16) 0.0408(17) -0.0011(13) 0.0000(14) -0.0028(14)
C33 0.0286(17) 0.0256(17) 0.0358(16) -0.0040(13) -0.0021(13) -0.0003(14)
C34 0.0332(19) 0.0270(17) 0.0287(14) 0.0014(12) -0.0003(12) 0.0010(14)
C35 0.0317(17) 0.0228(16) 0.0295(14) 0.0021(12) -0.0040(13) -0.0042(14)
C36 0.037(2) 0.036(2) 0.0393(17) -0.0097(14) -0.0006(15) -0.0051(17)
C37A 0.039(3) 0.058(4) 0.046(3) -0.021(3) 0.001(2) -0.006(3)
C38A 0.042(3) 0.041(3) 0.043(3) -0.013(2) -0.003(2) -0.005(3)
C39A 0.069(4) 0.045(3) 0.034(2) 0.000(2) -0.015(2) -0.006(3)
C37B 0.096(15) 0.064(12) 0.064(11) -0.020(9) -0.011(10) -0.011(11)
C38B 0.086(14) 0.093(16) 0.046(10) -0.028(10) -0.026(9) 0.001(13)
C39B 0.089(14) 0.051(11) 0.039(8) -0.025(7) 0.009(9) -0.013(10)
C01 0.0262(16) 0.0246(15) 0.0175(11) 0.0041(10) 0.0001(11) -0.0004(13)
C02 0.045(2) 0.050(2) 0.0210(13) 0.0002(14) -0.0033(13) -0.0035(18)
C03 0.050(2) 0.054(2) 0.0287(16) 0.0166(15) -0.0012(15) 0.007(2)
C04 0.044(2) 0.046(2) 0.0282(15) 0.0078(15) 0.0057(14) -0.0058(18)
C100 0.027(6) 0.079(5) 0.069(5) 0.005(4) 0.005(4) 0.008(4)
C101 0.022(7) 0.102(7) 0.074(5) 0.016(5) 0.004(4) 0.007(6)
C102 0.026(7) 0.093(6) 0.068(5) 0.023(5) -0.001(5) 0.008(6)
C103 0.085(12) 0.095(7) 0.082(7) 0.024(5) -0.015(6) 0.002(6)
C104 0.020(7) 0.070(6) 0.077(6) 0.014(5) -0.005(5) 0.004(5)
C105 0.043(9) 0.081(5) 0.085(7) 0.005(4) -0.007(6) 0.004(5)
C107 0.042(9) 0.066(9) 0.073(5) 0.006(6) -0.007(5) 0.030(7)

loop_
_atom_type_symbol
_atom_type_description
_atom_type_scat_dispersion_real
_atom_type_scat_dispersion_imag
_atom_type_scat_source
C C 0.0033 0.0016 'International Tables Vol C Tables 4.2.6.8 and 6.1.1.4'
H H 0.0000 0.0000 'International Tables Vol C Tables 4.2.6.8 and 6.1.1.4'
N N 0.0061 0.0033 'International Tables Vol C Tables 4.2.6.8 and 6.1.1.4'
Mg Mg 0.0486 0.0363 'International Tables Vol C Tables 4.2.6.8 and 6.1.1.4'
Al Al 0.0645 0.0514 'International Tables Vol C Tables 4.2.6.8 and 6.1.1.4'

loop_
_geom_angle_atom_site_label_1
_geom_angle_atom_site_label_2
_geom_angle_atom_site_label_3
_geom_angle
_geom_angle_site_symmetry_1
_geom_angle_site_symmetry_3
_geom_angle_publ_flag
C04 Al01 C02 113.47(17) . . ?
C04 Al01 C03 112.79(17) . . ?
C02 Al01 C03 113.48(18) . . ?
C04 Al01 C01 105.09(13) . . ?
C02 Al01 C01 105.07(13) . . ?
C03 Al01 C01 105.95(14) . . ?
N4 Mg02 N4 102.49(14) . 12_465 ?
N4 Mg02 N2 85.45(9) . . ?
N4 Mg02 N2 170.09(10) 12_465 . ?
N4 Mg02 N2 170.09(10) . 12_465 ?
N4 Mg02 N2 85.45(9) 12_465 12_465 ?
N2 Mg02 N2 87.33(14) . 12_465 ?
N4 Mg02 N6 88.44(9) . 12_465 ?
N4 Mg02 N6 85.53(9) 12_465 12_465 ?
N2 Mg02 N6 100.77(9) . 12_465 ?
N2 Mg02 N6 86.26(9) 12_465 12_465 ?
N4 Mg02 N6 85.53(9) . . ?
N4 Mg02 N6 88.44(9) 12_465 . ?
N2 Mg02 N6 86.26(9) . . ?
N2 Mg02 N6 100.77(9) 12_465 . ?
N6 Mg02 N6 170.36(16) 12_465 . ?
C3 N1 N2 110.2(2) . . ?
C3 N1 C01 125.1(2) . . ?
N2 N1 C01 124.6(2) . . ?
C1 N2 N1 105.5(2) . . ?
C1 N2 Mg02 141.00(18) . . ?
N1 N2 Mg02 112.19(18) . . ?
C16 N3 N4 110.1(2) . . ?
C16 N3 C01 125.3(2) . . ?
N4 N3 C01 124.4(2) . . ?
C14 N4 N3 105.5(2) . . ?
C14 N4 Mg02 141.36(18) . . ?
N3 N4 Mg02 112.79(18) . . ?
C29 N5 N6 110.0(2) . . ?
C29 N5 C01 125.7(2) . . ?
N6 N5 C01 124.2(2) . . ?
C27 N6 N5 105.5(2) . . ?
C27 N6 Mg02 141.27(19) . . ?
N5 N6 Mg02 112.90(18) . . ?
N2 C1 C2 110.4(3) . . ?
N2 C1 C4 125.8(3) . . ?
C2 C1 C4 123.8(3) . . ?
C3 C2 C1 105.4(3) . . ?
C3 C2 H2 127.3 . . ?
C1 C2 H2 127.3 . . ?
N1 C3 C2 108.5(3) . . ?
N1 C3 H3 125.7 . . ?
C2 C3 H3 125.7 . . ?
C5 C4 C9 117.7(3) . . ?
C5 C4 C1 123.1(3) . . ?
C9 C4 C1 119.1(3) . . ?
C4 C5 C6 121.2(3) . . ?
C4 C5 H5 119.4 . . ?
C6 C5 H5 119.4 . . ?
C7 C6 C5 121.6(3) . . ?
C7 C6 H6 119.2 . . ?
C5 C6 H6 119.2 . . ?
C6 C7 C8 117.1(3) . . ?
C6 C7 C10 122.7(3) . . ?
C8 C7 C10 120.1(3) . . ?
C9 C8 C7 121.9(3) . . ?
C9 C8 H8 119.1 . . ?
C7 C8 H8 119.1 . . ?
C8 C9 C4 120.3(3) . . ?
C8 C9 H9 119.8 . . ?
C4 C9 H9 119.8 . . ?
C13 C10 C12 109.3(4) . . ?
C13 C10 C7 111.4(3) . . ?
C12 C10 C7 111.8(3) . . ?
C13 C10 C11 109.8(4) . . ?
C12 C10 C11 105.8(4) . . ?
C7 C10 C11 108.4(3) . . ?
C10 C11 H11A 109.5 . . ?
C10 C11 H11B 109.5 . . ?
H11A C11 H11B 109.5 . . ?
C10 C11 H11C 109.5 . . ?
H11A C11 H11C 109.5 . . ?
H11B C11 H11C 109.5 . . ?
C10 C12 H12A 109.5 . . ?
C10 C12 H12B 109.5 . . ?
H12A C12 H12B 109.5 . . ?
C10 C12 H12C 109.5 . . ?
H12A C12 H12C 109.5 . . ?
H12B C12 H12C 109.5 . . ?
C10 C13 H13A 109.5 . . ?
C10 C13 H13B 109.5 . . ?
H13A C13 H13B 109.5 . . ?
C10 C13 H13C 109.5 . . ?
H13A C13 H13C 109.5 . . ?
H13B C13 H13C 109.5 . . ?
N4 C14 C15 110.4(3) . . ?
N4 C14 C17 125.6(2) . . ?
C15 C14 C17 123.9(3) . . ?
C16 C15 C14 105.1(3) . . ?
C16 C15 H15 127.4 . . ?
C14 C15 H15 127.4 . . ?
N3 C16 C15 108.9(3) . . ?
N3 C16 H16 125.6 . . ?
C15 C16 H16 125.6 . . ?
C22 C17 C18 117.5(3) . . ?
C22 C17 C14 119.7(3) . . ?
C18 C17 C14 122.7(3) . . ?
C19 C18 C17 120.9(3) . . ?
C19 C18 H18 119.5 . . ?
C17 C18 H18 119.5 . . ?
C20 C19 C18 121.8(3) . . ?
C20 C19 H19 119.1 . . ?
C18 C19 H19 119.1 . . ?
C19 C20 C21 116.9(3) . . ?
C19 C20 C23 123.6(3) . . ?
C21 C20 C23 119.5(3) . . ?
C22 C21 C20 121.9(3) . . ?
C22 C21 H21 119.1 . . ?
C20 C21 H21 119.1 . . ?
C17 C22 C21 120.8(3) . . ?
C17 C22 H22 119.6 . . ?
C21 C22 H22 119.6 . . ?
C24 C23 C26 109.5(4) . . ?
C24 C23 C20 112.0(3) . . ?
C26 C23 C20 109.7(3) . . ?
C24 C23 C25 108.6(4) . . ?
C26 C23 C25 108.5(4) . . ?
C20 C23 C25 108.5(3) . . ?
C23 C24 H24A 109.5 . . ?
C23 C24 H24B 109.5 . . ?
H24A C24 H24B 109.5 . . ?
C23 C24 H24C 109.5 . . ?
H24A C24 H24C 109.5 . . ?
H24B C24 H24C 109.5 . . ?
C23 C25 H25A 109.5 . . ?
C23 C25 H25B 109.5 . . ?
H25A C25 H25B 109.5 . . ?
C23 C25 H25C 109.5 . . ?
H25A C25 H25C 109.5 . . ?
H25B C25 H25C 109.5 . . ?
C23 C26 H26A 109.5 . . ?
C23 C26 H26B 109.5 . . ?
H26A C26 H26B 109.5 . . ?
C23 C26 H26C 109.5 . . ?
H26A C26 H26C 109.5 . . ?
H26B C26 H26C 109.5 . . ?
N6 C27 C28 110.3(3) . . ?
N6 C27 C30 125.8(3) . . ?
C28 C27 C30 123.9(3) . . ?
C29 C28 C27 105.9(3) . . ?
C29 C28 H28 127.0 . . ?
C27 C28 H28 127.0 . . ?
N5 C29 C28 108.2(3) . . ?
N5 C29 H29 125.9 . . ?
C28 C29 H29 125.9 . . ?
C31 C30 C35 117.7(3) . . ?
C31 C30 C27 119.0(3) . . ?
C35 C30 C27 123.3(3) . . ?
C30 C31 C32 121.6(3) . . ?
C30 C31 H31 119.2 . . ?
C32 C31 H31 119.2 . . ?
C31 C32 C33 120.8(3) . . ?
C31 C32 H32 119.6 . . ?
C33 C32 H32 119.6 . . ?
C34 C33 C32 117.1(3) . . ?
C34 C33 C36 120.7(3) . . ?
C32 C33 C36 122.2(3) . . ?
C35 C34 C33 122.1(3) . . ?
C35 C34 H34 119.0 . . ?
C33 C34 H34 119.0 . . ?
C34 C35 C30 120.7(3) . . ?
C34 C35 H35 119.6 . . ?
C30 C35 H35 119.6 . . ?
C39B C36 C38B 121.1(14) . . ?
C38A C36 C37A 109.6(4) . . ?
C39B C36 C33 114.2(7) . . ?
C38B C36 C33 106.3(8) . . ?
C38A C36 C33 113.6(3) . . ?
C37A C36 C33 109.9(3) . . ?
C38A C36 C39A 107.2(4) . . ?
C37A C36 C39A 107.5(4) . . ?
C33 C36 C39A 108.9(3) . . ?
C39B C36 C37B 109.5(13) . . ?
C38B C36 C37B 100.6(15) . . ?
C33 C36 C37B 102.8(7) . . ?
C36 C37A H37A 109.5 . . ?
C36 C37A H37B 109.5 . . ?
H37A C37A H37B 109.5 . . ?
C36 C37A H37C 109.5 . . ?
H37A C37A H37C 109.5 . . ?
H37B C37A H37C 109.5 . . ?
C36 C38A H38A 109.5 . . ?
C36 C38A H38B 109.5 . . ?
H38A C38A H38B 109.5 . . ?
C36 C38A H38C 109.5 . . ?
H38A C38A H38C 109.5 . . ?
H38B C38A H38C 109.5 . . ?
C36 C39A H39A 109.5 . . ?
C36 C39A H39B 109.5 . . ?
H39A C39A H39B 109.5 . . ?
C36 C39A H39C 109.5 . . ?
H39A C39A H39C 109.5 . . ?
H39B C39A H39C 109.5 . . ?
C36 C37B H37D 109.5 . . ?
C36 C37B H37E 109.5 . . ?
H37D C37B H37E 109.5 . . ?
C36 C37B H37F 109.5 . . ?
H37D C37B H37F 109.5 . . ?
H37E C37B H37F 109.5 . . ?
C36 C38B H38D 109.5 . . ?
C36 C38B H38E 109.5 . . ?
H38D C38B H38E 109.5 . . ?
C36 C38B H38F 109.5 . . ?
H38D C38B H38F 109.5 . . ?
H38E C38B H38F 109.5 . . ?
C36 C39B H39D 109.5 . . ?
C36 C39B H39E 109.5 . . ?
H39D C39B H39E 109.5 . . ?
C36 C39B H39F 109.5 . . ?
H39D C39B H39F 109.5 . . ?
H39E C39B H39F 109.5 . . ?
N3 C01 N5 109.9(2) . . ?
N3 C01 N1 109.6(2) . . ?
N5 C01 N1 108.5(2) . . ?
N3 C01 Al01 109.09(18) . . ?
N5 C01 Al01 110.16(17) . . ?
N1 C01 Al01 109.63(18) . . ?
Al01 C02 H02A 109.5 . . ?
Al01 C02 H02B 109.5 . . ?
H02A C02 H02B 109.5 . . ?
Al01 C02 H02C 109.5 . . ?
H02A C02 H02C 109.5 . . ?
H02B C02 H02C 109.5 . . ?
Al01 C03 H03A 109.5 . . ?
Al01 C03 H03B 109.5 . . ?
H03A C03 H03B 109.5 . . ?
Al01 C03 H03C 109.5 . . ?
H03A C03 H03C 109.5 . . ?
H03B C03 H03C 109.5 . . ?
Al01 C04 H04A 109.5 . . ?
Al01 C04 H04B 109.5 . . ?
H04A C04 H04B 109.5 . . ?
Al01 C04 H04C 109.5 . . ?
H04A C04 H04C 109.5 . . ?
H04B C04 H04C 109.5 . . ?
C101 C100 C105 120.0 . . ?
C101 C100 C107 133.4(11) . . ?
C105 C100 C107 106.5(11) . . ?
C102 C101 C100 120.0 . . ?
C102 C101 H101 120.0 . . ?
C100 C101 H101 120.0 . . ?
C103 C102 C101 120.0 . . ?
C103 C102 H102 120.0 . . ?
C101 C102 H102 120.0 . . ?
C102 C103 C104 120.0 . . ?
C102 C103 H103 120.0 . . ?
C104 C103 H103 120.0 . . ?
C105 C104 C103 120.0 . . ?
C105 C104 H104 120.0 . . ?
C103 C104 H104 120.0 . . ?
C104 C105 C100 120.0 . . ?
C104 C105 H105 120.0 . . ?
C100 C105 H105 120.0 . . ?
C100 C107 H10A 109.5 . . ?
C100 C107 H10B 109.5 . . ?
H10A C107 H10B 109.5 . . ?
C100 C107 H10C 109.5 . . ?
H10A C107 H10C 109.5 . . ?
H10B C107 H10C 109.5 . . ?

loop_
_geom_bond_atom_site_label_1
_geom_bond_atom_site_label_2
_geom_bond_distance
_geom_bond_site_symmetry_2
_geom_bond_publ_flag
Al01 C04 1.986(4) . ?
Al01 C02 1.989(4) . ?
Al01 C03 1.998(4) . ?
Al01 C01 2.209(3) . ?
Mg02 N4 2.214(3) . ?
Mg02 N4 2.214(3) 12_465 ?
Mg02 N2 2.221(3) . ?
Mg02 N2 2.221(3) 12_465 ?
Mg02 N6 2.222(2) 12_465 ?
Mg02 N6 2.222(2) . ?
N1 C3 1.346(4) . ?
N1 N2 1.382(3) . ?
N1 C01 1.471(4) . ?
N2 C1 1.339(4) . ?
N3 C16 1.345(4) . ?
N3 N4 1.385(3) . ?
N3 C01 1.461(4) . ?
N4 C14 1.343(4) . ?
N5 C29 1.360(4) . ?
N5 N6 1.384(3) . ?
N5 C01 1.463(4) . ?
N6 C27 1.346(4) . ?
C1 C2 1.409(4) . ?
C1 C4 1.484(4) . ?
C2 C3 1.363(4) . ?
C2 H2 0.9500 . ?
C3 H3 0.9500 . ?
C4 C5 1.388(4) . ?
C4 C9 1.399(5) . ?
C5 C6 1.392(4) . ?
C5 H5 0.9500 . ?
C6 C7 1.380(5) . ?
C6 H6 0.9500 . ?
C7 C8 1.397(5) . ?
C7 C10 1.535(4) . ?
C8 C9 1.390(4) . ?
C8 H8 0.9500 . ?
C9 H9 0.9500 . ?
C10 C13 1.504(6) . ?
C10 C12 1.533(6) . ?
C10 C11 1.542(7) . ?
C11 H11A 0.9800 . ?
C11 H11B 0.9800 . ?
C11 H11C 0.9800 . ?
C12 H12A 0.9800 . ?
C12 H12B 0.9800 . ?
C12 H12C 0.9800 . ?
C13 H13A 0.9800 . ?
C13 H13B 0.9800 . ?
C13 H13C 0.9800 . ?
C14 C15 1.413(4) . ?
C14 C17 1.473(4) . ?
C15 C16 1.366(5) . ?
C15 H15 0.9500 . ?
C16 H16 0.9500 . ?
C17 C22 1.387(5) . ?
C17 C18 1.395(4) . ?
C18 C19 1.393(4) . ?
C18 H18 0.9500 . ?
C19 C20 1.375(5) . ?
C19 H19 0.9500 . ?
C20 C21 1.398(4) . ?
C20 C23 1.536(5) . ?
C21 C22 1.388(4) . ?
C21 H21 0.9500 . ?
C22 H22 0.9500 . ?
C23 C24 1.514(5) . ?
C23 C26 1.523(6) . ?
C23 C25 1.548(7) . ?
C24 H24A 0.9800 . ?
C24 H24B 0.9800 . ?
C24 H24C 0.9800 . ?
C25 H25A 0.9800 . ?
C25 H25B 0.9800 . ?
C25 H25C 0.9800 . ?
C26 H26A 0.9800 . ?
C26 H26B 0.9800 . ?
C26 H26C 0.9800 . ?
C27 C28 1.406(4) . ?
C27 C30 1.483(4) . ?
C28 C29 1.361(5) . ?
C28 H28 0.9500 . ?
C29 H29 0.9500 . ?
C30 C31 1.382(5) . ?
C30 C35 1.399(4) . ?
C31 C32 1.389(5) . ?
C31 H31 0.9500 . ?
C32 C33 1.402(5) . ?
C32 H32 0.9500 . ?
C33 C34 1.387(5) . ?
C33 C36 1.541(4) . ?
C34 C35 1.380(4) . ?
C34 H34 0.9500 . ?
C35 H35 0.9500 . ?
C36 C39B 1.389(18) . ?
C36 C38B 1.48(2) . ?
C36 C38A 1.510(7) . ?
C36 C37A 1.526(7) . ?
C36 C39A 1.555(7) . ?
C36 C37B 1.64(2) . ?
C37A H37A 0.9800 . ?
C37A H37B 0.9800 . ?
C37A H37C 0.9800 . ?
C38A H38A 0.9800 . ?
C38A H38B 0.9800 . ?
C38A H38C 0.9800 . ?
C39A H39A 0.9800 . ?
C39A H39B 0.9800 . ?
C39A H39C 0.9800 . ?
C37B H37D 0.9800 . ?
C37B H37E 0.9800 . ?
C37B H37F 0.9800 . ?
C38B H38D 0.9800 . ?
C38B H38E 0.9800 . ?
C38B H38F 0.9800 . ?
C39B H39D 0.9800 . ?
C39B H39E 0.9800 . ?
C39B H39F 0.9800 . ?
C02 H02A 0.9800 . ?
C02 H02B 0.9800 . ?
C02 H02C 0.9800 . ?
C03 H03A 0.9800 . ?
C03 H03B 0.9800 . ?
C03 H03C 0.9800 . ?
C04 H04A 0.9800 . ?
C04 H04B 0.9800 . ?
C04 H04C 0.9800 . ?
C100 C101 1.3900 . ?
C100 C105 1.3900 . ?
C100 C107 1.646(19) . ?
C101 C102 1.3900 . ?
C101 H101 0.9500 . ?
C102 C103 1.3900 . ?
C102 H102 0.9500 . ?
C103 C104 1.3900 . ?
C103 H103 0.9500 . ?
C104 C105 1.3900 . ?
C104 H104 0.9500 . ?
C105 H105 0.9500 . ?
C107 H10A 0.9800 . ?
C107 H10B 0.9800 . ?
C107 H10C 0.9800 . ?
